data_4336287
loop_
_publ_author_name
'Axel Schulz'
'Alexander Villinger'
'Andrea Westenkirchner'

_publ_contact_author_address
;
Universit\"at Rostock
Institut f\"ur Chemie
Abteilung f\"ur Anorganische Chemie
Albert-Einstein-Strasse 3a 
18059 Rostock
Bundesrepublik Deutschland
;
_publ_contact_author_email
;
axel.schulz@uni-rostock.de, alexander.villinger@uni-rostock.de'
;
_publ_contact_author_fax '+49 (0)381/498-6382'
_publ_contact_author_name 'Axel Schulz'
_publ_contact_author_phone '+49 (0)381/498-6400'
_publ_section_title
;
 Synthesis of 1,3-Dichloro-cyclo-1,3-diphosphadiazanes from Silylated
 Amino(dichloro)phosphanes
;
_journal_name_full 'Inorganic Chemistry'
_journal_page_first 11457
_journal_page_last 11468
_journal_paper_doi 10.1021/ic4017728
_journal_volume 52
_journal_year 2013
_chemical_formula_moiety 'C27 H34 Cl2 N P Si'
_chemical_formula_sum 'C27 H34 Cl2 N P Si'
_chemical_formula_weight 502.51
_chemical_name_systematic
;
N-[2,6-bis(2,4,6-trimethylphenyl)phenyl]-N-(trimethylsilyl)amino-
dichlorophosphane
;
_space_group_IT_number 61
_symmetry_cell_setting orthorhombic
_symmetry_Int_Tables_number 61
_symmetry_space_group_name_Hall '-P 2ac 2ab'
_symmetry_space_group_name_H-M 'P b c a'
_atom_sites_solution_hydrogens geom
_atom_sites_solution_primary direct
_atom_sites_solution_secondary difmap
_audit_author_name 'Villinger, A.'
_audit_creation_method SHELXL-97
_cell_angle_alpha 90.00
_cell_angle_beta 90.00
_cell_angle_gamma 90.00
_cell_formula_units_Z 8
_cell_length_a 16.1703(5)
_cell_length_b 17.8854(5)
_cell_length_c 18.3110(5)
_cell_measurement_reflns_used 8443
_cell_measurement_temperature 173(2)
_cell_measurement_theta_max 68.751
_cell_measurement_theta_min 5.529
_cell_volume 5295.8(3)
_computing_cell_refinement 'Bruker Apex V7.51A'
_computing_data_collection 'Bruker Apex V7.51A'
_computing_data_reduction 'Bruker SAINT'
_computing_molecular_graphics 'ORTEP-3v2.01 (Farrugia, 1997)'
_computing_publication_material SHELXL-97
_computing_structure_refinement 'SHELXL-97 (Sheldrick, 1997)'
_computing_structure_solution 'SHELXS-97 (Sheldrick, 1997)'
_diffrn_ambient_temperature 173(2)
_diffrn_measured_fraction_theta_full 0.997
_diffrn_measured_fraction_theta_max 0.998
_diffrn_measurement_device_type 'Bruker Apex Kappa II-CCD-diffractometer'
_diffrn_measurement_method 'phi and omega scans'
_diffrn_radiation_monochromator graphite
_diffrn_radiation_source 'sealed tube'
_diffrn_radiation_type MoK\a
_diffrn_radiation_wavelength 0.71073
_diffrn_reflns_av_R_equivalents 0.0341
_diffrn_reflns_av_sigmaI/netI 0.0245
_diffrn_reflns_limit_h_max 26
_diffrn_reflns_limit_h_min -25
_diffrn_reflns_limit_k_max 14
_diffrn_reflns_limit_k_min -28
_diffrn_reflns_limit_l_max 27
_diffrn_reflns_limit_l_min -29
_diffrn_reflns_number 96783
_diffrn_reflns_theta_full 35.34
_diffrn_reflns_theta_max 35.34
_diffrn_reflns_theta_min 2.22
_exptl_absorpt_coefficient_mu 0.367
_exptl_absorpt_correction_T_max 0.9075
_exptl_absorpt_correction_T_min 0.8465
_exptl_absorpt_correction_type multi-scan
_exptl_absorpt_process_details '(SADABS; Sheldrick, 2004)'
_exptl_crystal_colour colourless
_exptl_crystal_density_diffrn 1.261
_exptl_crystal_description block
_exptl_crystal_F_000 2128
_exptl_crystal_size_max 0.47
_exptl_crystal_size_mid 0.40
_exptl_crystal_size_min 0.27
_refine_diff_density_max 0.491
_refine_diff_density_min -0.362
_refine_diff_density_rms 0.059
_refine_ls_extinction_method none
_refine_ls_goodness_of_fit_ref 1.036
_refine_ls_hydrogen_treatment constr
_refine_ls_matrix_type full
_refine_ls_number_parameters 298
_refine_ls_number_reflns 11924
_refine_ls_number_restraints 0
_refine_ls_restrained_S_all 1.036
_refine_ls_R_factor_all 0.0597
_refine_ls_R_factor_gt 0.0379
_refine_ls_shift/su_max 0.002
_refine_ls_shift/su_mean 0.000
_refine_ls_structure_factor_coef Fsqd
_refine_ls_weighting_details 'calc w=1/[\s^2^(Fo^2^)+(0.0498P)^2^+1.5864P] where P=(Fo^2^+2Fc^2^)/3'
_refine_ls_weighting_scheme calc
_refine_ls_wR_factor_gt 0.0949
_refine_ls_wR_factor_ref 0.1082
_reflns_number_gt 8935
_reflns_number_total 11924
_reflns_threshold_expression >2\s(I)
_cod_data_source_file ic4017728_si_001_07.cif
_cod_data_source_block av223_TerNtmsPCl2
_cod_database_code 4336287

loop_
_symmetry_equiv_pos_as_xyz
'x, y, z'
'-x+1/2, -y, z+1/2'
'-x, y+1/2, -z+1/2'
'x+1/2, -y+1/2, -z'
'-x, -y, -z'
'x-1/2, y, -z-1/2'
'x, -y-1/2, z-1/2'
'-x-1/2, y-1/2, z'

loop_
_atom_site_label
_atom_site_type_symbol
_atom_site_fract_x
_atom_site_fract_y
_atom_site_fract_z
_atom_site_U_iso_or_equiv
_atom_site_adp_type
_atom_site_occupancy
_atom_site_symmetry_multiplicity
_atom_site_calc_flag
_atom_site_refinement_flags
P P 0.043330(18) 0.172248(15) 0.603876(15) 0.02191(6) Uani 1 1 d .
Si Si -0.02392(2) 0.277134(16) 0.726628(15) 0.02099(6) Uani 1 1 d .
Cl2 Cl 0.01223(2) 0.077167(15) 0.664592(16) 0.03189(7) Uani 1 1 d .
Cl1 Cl 0.155370(19) 0.192750(19) 0.658600(19) 0.03624(7) Uani 1 1 d .
N N -0.01581(5) 0.24281(4) 0.63386(4) 0.01757(14) Uani 1 1 d .
C9 C -0.04471(6) 0.35165(5) 0.55189(5) 0.01775(16) Uani 1 1 d .
C4 C -0.06186(6) 0.27708(5) 0.57352(5) 0.01625(15) Uani 1 1 d .
C11 C -0.13808(6) 0.15355(5) 0.54913(5) 0.01942(17) Uani 1 1 d .
C22 C 0.01828(7) 0.45872(5) 0.62517(6) 0.02189(18) Uani 1 1 d .
C5 C -0.12184(6) 0.23517(5) 0.53534(5) 0.01811(16) Uani 1 1 d .
C17 C 0.02753(6) 0.39496(5) 0.58059(5) 0.01864(16) Uani 1 1 d .
C12 C -0.10471(7) 0.09993(6) 0.50077(6) 0.02175(18) Uani 1 1 d .
C6 C -0.16629(6) 0.26957(6) 0.47890(6) 0.02249(18) Uani 1 1 d .
H6 H -0.2062 0.2414 0.4526 0.027 Uiso 1 1 calc R
C7 C -0.15332(7) 0.34394(6) 0.46054(6) 0.02436(19) Uani 1 1 d .
H7 H -0.1858 0.3670 0.4236 0.029 Uiso 1 1 calc R
C18 C 0.10733(6) 0.37416(6) 0.55668(6) 0.02151(18) Uani 1 1 d .
C8 C -0.09244(7) 0.38437(6) 0.49671(6) 0.02186(18) Uani 1 1 d .
H8 H -0.0830 0.4351 0.4838 0.026 Uiso 1 1 calc R
C16 C -0.19059(7) 0.13015(6) 0.60599(6) 0.02372(19) Uani 1 1 d .
C19 C 0.17622(7) 0.41123(6) 0.58502(7) 0.0263(2) Uani 1 1 d .
H19 H 0.2299 0.3969 0.5692 0.032 Uiso 1 1 calc R
C26 C 0.11949(7) 0.31692(6) 0.49681(7) 0.0276(2) Uani 1 1 d .
H26A H 0.1743 0.3235 0.4749 0.041 Uiso 1 1 calc R
H26B H 0.0769 0.3237 0.4593 0.041 Uiso 1 1 calc R
H26C H 0.1151 0.2665 0.5175 0.041 Uiso 1 1 calc R
C20 C 0.16830(7) 0.46877(6) 0.63586(7) 0.0263(2) Uani 1 1 d .
C13 C -0.12154(7) 0.02405(6) 0.51254(6) 0.0265(2) Uani 1 1 d .
H13 H -0.0980 -0.0120 0.4807 0.032 Uiso 1 1 calc R
C15 C -0.20661(7) 0.05390(7) 0.61488(7) 0.0289(2) Uani 1 1 d .
H15 H -0.2424 0.0383 0.6531 0.035 Uiso 1 1 calc R
C3 C -0.11897(8) 0.33678(7) 0.73238(7) 0.0315(2) Uani 1 1 d .
H3A H -0.1443 0.3407 0.6839 0.047 Uiso 1 1 calc R
H3B H -0.1039 0.3868 0.7498 0.047 Uiso 1 1 calc R
H3C H -0.1584 0.3140 0.7664 0.047 Uiso 1 1 calc R
C25 C -0.23138(8) 0.18545(8) 0.65677(7) 0.0330(2) Uani 1 1 d .
H25A H -0.2846 0.1653 0.6733 0.049 Uiso 1 1 calc R
H25B H -0.2405 0.2327 0.6309 0.049 Uiso 1 1 calc R
H25C H -0.1955 0.1942 0.6991 0.049 Uiso 1 1 calc R
C14 C -0.17172(7) 0.00004(6) 0.56945(7) 0.0286(2) Uani 1 1 d .
C28 C -0.06496(8) 0.49475(7) 0.63964(8) 0.0315(2) Uani 1 1 d .
H28A H -0.0680 0.5103 0.6909 0.047 Uiso 1 1 calc R
H28B H -0.1091 0.4587 0.6294 0.047 Uiso 1 1 calc R
H28C H -0.0716 0.5386 0.6080 0.047 Uiso 1 1 calc R
C21 C 0.08914(7) 0.49295(6) 0.65349(6) 0.0257(2) Uani 1 1 d .
H21 H 0.0829 0.5341 0.6859 0.031 Uiso 1 1 calc R
C23 C -0.05353(8) 0.12175(7) 0.43521(6) 0.0289(2) Uani 1 1 d .
H23A H -0.0231 0.0780 0.4174 0.043 Uiso 1 1 calc R
H23B H -0.0143 0.1610 0.4491 0.043 Uiso 1 1 calc R
H23C H -0.0900 0.1404 0.3965 0.043 Uiso 1 1 calc R
C2 C 0.06948(9) 0.32977(7) 0.75718(7) 0.0314(2) Uani 1 1 d .
H2A H 0.1063 0.2962 0.7842 0.047 Uiso 1 1 calc R
H2B H 0.0526 0.3712 0.7889 0.047 Uiso 1 1 calc R
H2C H 0.0986 0.3496 0.7145 0.047 Uiso 1 1 calc R
C1 C -0.03642(10) 0.19747(7) 0.79145(7) 0.0348(3) Uani 1 1 d .
H1A H -0.0833 0.1665 0.7761 0.052 Uiso 1 1 calc R
H1B H -0.0466 0.2169 0.8407 0.052 Uiso 1 1 calc R
H1C H 0.0141 0.1672 0.7916 0.052 Uiso 1 1 calc R
C27 C 0.24414(9) 0.50368(8) 0.67017(9) 0.0394(3) Uani 1 1 d .
H27A H 0.2289 0.5512 0.6933 0.059 Uiso 1 1 calc R
H27B H 0.2858 0.5128 0.6324 0.059 Uiso 1 1 calc R
H27C H 0.2668 0.4697 0.7071 0.059 Uiso 1 1 calc R
C24 C -0.18920(9) -0.08215(7) 0.58148(10) 0.0423(3) Uani 1 1 d .
H24A H -0.1844 -0.0938 0.6336 0.063 Uiso 1 1 calc R
H24B H -0.1492 -0.1121 0.5539 0.063 Uiso 1 1 calc R
H24C H -0.2453 -0.0938 0.5647 0.063 Uiso 1 1 calc R

loop_
_atom_site_aniso_label
_atom_site_aniso_U_11
_atom_site_aniso_U_22
_atom_site_aniso_U_33
_atom_site_aniso_U_23
_atom_site_aniso_U_13
_atom_site_aniso_U_12
P 0.02456(13) 0.02170(11) 0.01947(12) -0.00167(9) -0.00100(9) 0.00694(9)
Si 0.02906(15) 0.01896(11) 0.01496(12) -0.00059(9) -0.00080(10) 0.00115(10)
Cl2 0.04516(17) 0.02004(11) 0.03047(14) 0.00224(9) -0.00493(12) 0.00569(10)
Cl1 0.02425(13) 0.03901(15) 0.04546(18) -0.00285(12) -0.00947(12) 0.00912(11)
N 0.0207(4) 0.0171(3) 0.0149(3) -0.0003(3) -0.0018(3) 0.0031(3)
C9 0.0175(4) 0.0179(3) 0.0179(4) 0.0002(3) 0.0008(3) 0.0016(3)
C4 0.0160(4) 0.0181(3) 0.0147(4) 0.0001(3) 0.0002(3) 0.0022(3)
C11 0.0191(4) 0.0212(4) 0.0180(4) 0.0001(3) -0.0022(3) -0.0028(3)
C22 0.0245(5) 0.0173(4) 0.0239(5) 0.0011(3) 0.0004(4) 0.0009(3)
C5 0.0173(4) 0.0206(4) 0.0164(4) -0.0004(3) 0.0005(3) 0.0000(3)
C17 0.0194(4) 0.0166(4) 0.0199(4) 0.0018(3) -0.0004(3) -0.0005(3)
C12 0.0232(5) 0.0221(4) 0.0200(4) -0.0013(3) -0.0036(3) -0.0003(3)
C6 0.0199(4) 0.0266(4) 0.0210(4) 0.0006(3) -0.0042(3) -0.0003(3)
C7 0.0230(5) 0.0279(5) 0.0221(4) 0.0042(4) -0.0043(4) 0.0029(4)
C18 0.0199(4) 0.0211(4) 0.0235(5) 0.0012(3) 0.0016(3) -0.0005(3)
C8 0.0221(5) 0.0220(4) 0.0214(4) 0.0043(3) -0.0017(3) 0.0017(3)
C16 0.0207(5) 0.0292(5) 0.0213(4) 0.0000(4) -0.0008(4) -0.0046(4)
C19 0.0197(5) 0.0266(5) 0.0325(5) 0.0028(4) 0.0001(4) -0.0016(4)
C26 0.0238(5) 0.0308(5) 0.0281(5) -0.0042(4) 0.0062(4) 0.0001(4)
C20 0.0266(5) 0.0222(4) 0.0302(5) 0.0051(4) -0.0056(4) -0.0063(4)
C13 0.0287(5) 0.0216(4) 0.0292(5) -0.0028(4) -0.0071(4) -0.0007(4)
C15 0.0245(5) 0.0325(5) 0.0297(5) 0.0068(4) -0.0021(4) -0.0093(4)
C3 0.0369(6) 0.0313(5) 0.0264(5) -0.0059(4) 0.0036(5) 0.0080(5)
C25 0.0301(6) 0.0424(6) 0.0264(5) -0.0058(5) 0.0078(4) -0.0051(5)
C14 0.0260(5) 0.0240(5) 0.0358(6) 0.0046(4) -0.0098(4) -0.0064(4)
C28 0.0299(6) 0.0242(5) 0.0405(6) -0.0056(4) 0.0023(5) 0.0057(4)
C21 0.0317(5) 0.0174(4) 0.0280(5) -0.0002(3) -0.0036(4) -0.0027(4)
C23 0.0352(6) 0.0305(5) 0.0208(5) -0.0024(4) 0.0029(4) 0.0016(4)
C2 0.0395(6) 0.0306(5) 0.0242(5) -0.0030(4) -0.0080(5) -0.0031(5)
C1 0.0565(8) 0.0267(5) 0.0213(5) 0.0045(4) 0.0047(5) 0.0009(5)
C27 0.0334(6) 0.0345(6) 0.0502(8) -0.0001(5) -0.0125(6) -0.0106(5)
C24 0.0378(7) 0.0266(5) 0.0625(9) 0.0117(6) -0.0130(7) -0.0091(5)

loop_
_atom_type_symbol
_atom_type_description
_atom_type_scat_dispersion_real
_atom_type_scat_dispersion_imag
_atom_type_scat_source
C C 0.0033 0.0016 'International Tables Vol C Tables 4.2.6.8 and 6.1.1.4'
H H 0.0000 0.0000 'International Tables Vol C Tables 4.2.6.8 and 6.1.1.4'
N N 0.0061 0.0033 'International Tables Vol C Tables 4.2.6.8 and 6.1.1.4'
Si Si 0.0817 0.0704 'International Tables Vol C Tables 4.2.6.8 and 6.1.1.4'
P P 0.1023 0.0942 'International Tables Vol C Tables 4.2.6.8 and 6.1.1.4'
Cl Cl 0.1484 0.1585 'International Tables Vol C Tables 4.2.6.8 and 6.1.1.4'

loop_
_geom_angle_atom_site_label_1
_geom_angle_atom_site_label_2
_geom_angle_atom_site_label_3
_geom_angle
N P Cl2 107.48(3)
N P Cl1 101.79(3)
Cl2 P Cl1 95.496(17)
N Si C2 113.17(5)
N Si C1 110.23(5)
C2 Si C1 106.42(6)
N Si C3 107.79(5)
C2 Si C3 111.09(6)
C1 Si C3 108.06(6)
C4 N P 110.95(6)
C4 N Si 121.87(6)
P N Si 127.17(5)
C8 C9 C4 119.14(9)
C8 C9 C17 117.85(8)
C4 C9 C17 122.76(8)
C5 C4 C9 119.71(8)
C5 C4 N 119.99(8)
C9 C4 N 120.27(8)
C16 C11 C12 119.52(9)
C16 C11 C5 121.21(9)
C12 C11 C5 119.12(9)
C21 C22 C17 118.78(10)
C21 C22 C28 118.45(10)
C17 C22 C28 122.64(10)
C6 C5 C4 118.98(9)
C6 C5 C11 117.41(9)
C4 C5 C11 123.53(8)
C22 C17 C18 119.31(9)
C22 C17 C9 122.59(9)
C18 C17 C9 117.89(9)
C13 C12 C11 119.14(10)
C13 C12 C23 118.64(10)
C11 C12 C23 122.19(9)
C7 C6 C5 121.47(9)
C7 C6 H6 119.3
C5 C6 H6 119.3
C6 C7 C8 119.38(9)
C6 C7 H7 120.3
C8 C7 H7 120.3
C19 C18 C17 119.24(10)
C19 C18 C26 119.13(10)
C17 C18 C26 121.45(9)
C7 C8 C9 121.13(9)
C7 C8 H8 119.4
C9 C8 H8 119.4
C15 C16 C11 119.22(10)
C15 C16 C25 119.11(10)
C11 C16 C25 121.66(10)
C20 C19 C18 121.69(10)
C20 C19 H19 119.2
C18 C19 H19 119.2
C18 C26 H26A 109.5
C18 C26 H26B 109.5
H26A C26 H26B 109.5
C18 C26 H26C 109.5
H26A C26 H26C 109.5
H26B C26 H26C 109.5
C21 C20 C19 118.04(10)
C21 C20 C27 121.46(11)
C19 C20 C27 120.49(11)
C14 C13 C12 121.91(11)
C14 C13 H13 119.0
C12 C13 H13 119.0
C14 C15 C16 122.02(11)
C14 C15 H15 119.0
C16 C15 H15 119.0
Si C3 H3A 109.5
Si C3 H3B 109.5
H3A C3 H3B 109.5
Si C3 H3C 109.5
H3A C3 H3C 109.5
H3B C3 H3C 109.5
C16 C25 H25A 109.5
C16 C25 H25B 109.5
H25A C25 H25B 109.5
C16 C25 H25C 109.5
H25A C25 H25C 109.5
H25B C25 H25C 109.5
C13 C14 C15 118.12(10)
C13 C14 C24 121.25(12)
C15 C14 C24 120.62(12)
C22 C28 H28A 109.5
C22 C28 H28B 109.5
H28A C28 H28B 109.5
C22 C28 H28C 109.5
H28A C28 H28C 109.5
H28B C28 H28C 109.5
C20 C21 C22 122.16(10)
C20 C21 H21 118.9
C22 C21 H21 118.9
C12 C23 H23A 109.5
C12 C23 H23B 109.5
H23A C23 H23B 109.5
C12 C23 H23C 109.5
H23A C23 H23C 109.5
H23B C23 H23C 109.5
Si C2 H2A 109.5
Si C2 H2B 109.5
H2A C2 H2B 109.5
Si C2 H2C 109.5
H2A C2 H2C 109.5
H2B C2 H2C 109.5
Si C1 H1A 109.5
Si C1 H1B 109.5
H1A C1 H1B 109.5
Si C1 H1C 109.5
H1A C1 H1C 109.5
H1B C1 H1C 109.5
C20 C27 H27A 109.5
C20 C27 H27B 109.5
H27A C27 H27B 109.5
C20 C27 H27C 109.5
H27A C27 H27C 109.5
H27B C27 H27C 109.5
C14 C24 H24A 109.5
C14 C24 H24B 109.5
H24A C24 H24B 109.5
C14 C24 H24C 109.5
H24A C24 H24C 109.5
H24B C24 H24C 109.5

loop_
_geom_bond_atom_site_label_1
_geom_bond_atom_site_label_2
_geom_bond_distance
P N 1.6760(8)
P Cl2 2.0932(4)
P Cl1 2.1021(4)
Si N 1.8110(8)
Si C2 1.8653(13)
Si C1 1.8655(12)
Si C3 1.8739(13)
N C4 1.4664(12)
C9 C8 1.3994(14)
C9 C4 1.4185(13)
C9 C17 1.4967(14)
C4 C5 1.4109(13)
C11 C16 1.4074(14)
C11 C12 1.4127(14)
C11 C5 1.5047(13)
C22 C21 1.3986(15)
C22 C17 1.4104(14)
C22 C28 1.5157(16)
C5 C6 1.4010(14)
C17 C18 1.4129(14)
C12 C13 1.4008(15)
C12 C23 1.5097(16)
C6 C7 1.3879(15)
C6 H6 0.9500
C7 C8 1.3892(15)
C7 H7 0.9500
C18 C19 1.3962(15)
C18 C26 1.5127(15)
C8 H8 0.9500
C16 C15 1.3977(16)
C16 C25 1.5095(17)
C19 C20 1.3937(17)
C19 H19 0.9500
C26 H26A 0.9800
C26 H26B 0.9800
C26 H26C 0.9800
C20 C21 1.3894(17)
C20 C27 1.5124(17)
C13 C14 1.3892(18)
C13 H13 0.9500
C15 C14 1.3925(18)
C15 H15 0.9500
C3 H3A 0.9800
C3 H3B 0.9800
C3 H3C 0.9800
C25 H25A 0.9800
C25 H25B 0.9800
C25 H25C 0.9800
C14 C24 1.5130(17)
C28 H28A 0.9800
C28 H28B 0.9800
C28 H28C 0.9800
C21 H21 0.9500
C23 H23A 0.9800
C23 H23B 0.9800
C23 H23C 0.9800
C2 H2A 0.9800
C2 H2B 0.9800
C2 H2C 0.9800
C1 H1A 0.9800
C1 H1B 0.9800
C1 H1C 0.9800
C27 H27A 0.9800
C27 H27B 0.9800
C27 H27C 0.9800
C24 H24A 0.9800
C24 H24B 0.9800
C24 H24C 0.9800

loop_
_geom_torsion_atom_site_label_1
_geom_torsion_atom_site_label_2
_geom_torsion_atom_site_label_3
_geom_torsion_atom_site_label_4
_geom_torsion
Cl2 P N C4 -124.96(6)
Cl1 P N C4 135.35(6)
Cl2 P N Si 56.29(7)
Cl1 P N Si -43.40(7)
C2 Si N C4 -106.21(8)
C1 Si N C4 134.75(8)
C3 Si N C4 17.03(9)
C2 Si N P 72.41(8)
C1 Si N P -46.63(9)
C3 Si N P -164.34(7)
C8 C9 C4 C5 5.13(14)
C17 C9 C4 C5 -168.99(9)
C8 C9 C4 N -176.70(9)
C17 C9 C4 N 9.17(14)
P N C4 C5 64.44(10)
Si N C4 C5 -116.74(9)
P N C4 C9 -113.72(8)
Si N C4 C9 65.10(11)
C9 C4 C5 C6 -3.16(14)
N C4 C5 C6 178.67(9)
C9 C4 C5 C11 173.51(9)
N C4 C5 C11 -4.66(14)
C16 C11 C5 C6 -99.72(12)
C12 C11 C5 C6 75.64(12)
C16 C11 C5 C4 83.56(13)
C12 C11 C5 C4 -101.08(12)
C21 C22 C17 C18 -9.57(15)
C28 C22 C17 C18 166.31(10)
C21 C22 C17 C9 175.87(9)
C28 C22 C17 C9 -8.25(15)
C8 C9 C17 C22 71.97(13)
C4 C9 C17 C22 -113.83(11)
C8 C9 C17 C18 -102.66(11)
C4 C9 C17 C18 71.54(13)
C16 C11 C12 C13 -2.97(15)
C5 C11 C12 C13 -178.41(9)
C16 C11 C12 C23 175.08(10)
C5 C11 C12 C23 -0.37(15)
C4 C5 C6 C7 -0.85(15)
C11 C5 C6 C7 -177.72(10)
C5 C6 C7 C8 2.85(17)
C22 C17 C18 C19 8.09(15)
C9 C17 C18 C19 -177.09(9)
C22 C17 C18 C26 -167.05(10)
C9 C17 C18 C26 7.77(14)
C6 C7 C8 C9 -0.79(16)
C4 C9 C8 C7 -3.18(15)
C17 C9 C8 C7 171.24(10)
C12 C11 C16 C15 2.01(15)
C5 C11 C16 C15 177.36(10)
C12 C11 C16 C25 -176.80(10)
C5 C11 C16 C25 -1.46(16)
C17 C18 C19 C20 -0.60(16)
C26 C18 C19 C20 174.65(10)
C18 C19 C20 C21 -5.26(17)
C18 C19 C20 C27 175.04(11)
C11 C12 C13 C14 1.52(16)
C23 C12 C13 C14 -176.60(11)
C11 C16 C15 C14 0.46(17)
C25 C16 C15 C14 179.30(11)
C12 C13 C14 C15 0.90(17)
C12 C13 C14 C24 -179.92(11)
C16 C15 C14 C13 -1.91(17)
C16 C15 C14 C24 178.90(11)
C19 C20 C21 C22 3.69(17)
C27 C20 C21 C22 -176.62(11)
C17 C22 C21 C20 3.70(16)
C28 C22 C21 C20 -172.36(11)
